data_4030176
loop_
_publ_author_name
'Granier, W.'
'Vilminot, S.'

_publ_section_title
;
 Etude structurale de N2H5Sn3F7
;
_journal_name_full 'European Journal of Solid State and Inorganic Chemistry'
_journal_page_first 53
_journal_page_last 64
_journal_volume 25
_journal_year 1988
_chemical_formula_sum 'F7 H5 N2 Sn3'
_chemical_formula_weight 522.1
_space_group_IT_number 62
_symmetry_cell_setting orthorhombic
_symmetry_Int_Tables_number 62
_symmetry_space_group_name_Hall '-P 2ac 2n'
_symmetry_space_group_name_H-M 'P n m a'
_cell_angle_alpha 90
_cell_angle_beta 90
_cell_angle_gamma 90
_cell_formula_units_Z 4
_cell_length_a 9.569(2)
_cell_length_b 4.2654(7)
_cell_length_c 20.954(3)
_cell_volume 855.3(3)
_diffrn_ambient_temperature 293
_diffrn_radiation_probe x-ray
_diffrn_radiation_type MoK\a
_diffrn_radiation_wavelength 0.71069
_exptl_absorpt_coefficient_mu 8.81
_exptl_crystal_density_diffrn 4.055
_exptl_crystal_density_meas 4.04
_refine_ls_number_reflns 784
_refine_ls_R_factor_gt 0.020
_cod_data_source_file EJSSIC-1988-25-53-64.cif
_cod_data_source_block N2H5Sn3F7
_cod_original_formula_sum 'H5 F7 N2 Sn3'
_cod_database_code 4030176

loop_
_symmetry_equiv_pos_site_id
_symmetry_equiv_pos_as_xyz
1 x,y,z
2 1/2-x,-y,1/2+z
3 1/2+x,1/2-y,1/2-z
4 -x,1/2+y,-z
5 -x,-y,-z
6 1/2+x,y,1/2-z
7 1/2-x,1/2+y,1/2+z
8 x,1/2-y,z

loop_
_atom_site_label
_atom_site_type_symbol
_atom_site_thermal_displace_type
_atom_site_fract_x
_atom_site_fract_y
_atom_site_fract_z
_atom_site_occupancy
_atom_site_U_iso_or_equiv
Sn1 Sn Uiso 0.16035(6) 0.25000 0.15434(3) 1.000 0.0127
Sn2 Sn Uiso 0.32895(7) 0.25000 0.48403(4) 1.000 0.0127
Sn3 Sn Uiso 0.21200(7) 0.25000 0.81192(4) 1.000 0.0127
F1 F Uiso 0.1170(5) 0.25000 0.4734(3) 1.000 0.0127
F2 F Uiso 0.3692(5) 0.25000 0.1687(3) 1.000 0.0127
F3 F Uiso 0.2632(9) 0.25000 0.5951(5) 0.680(10) 0.0127
F4 F Uiso 0.1759(11) 0.25000 0.2684(4) 0.720(10) 0.0127
F5 F Uiso 0.2092(9) 0.25000 0.9222(4) 0.700(10) 0.0127
N1 N Uiso 0.4878(8) 0.25000 0.9069(4) 1.000 0.0127
N2 N Uiso 0.4467(7) 0.25000 0.8403(4) 1.000 0.0127
F6 F Uiso 0.2310(13) 0.081(4) 0.0580(6) 0.360 0.0127
F7 F Uiso 0.3330(13) 0.098(3) 0.7286(5) 0.31(2) 0.0127
F8 F Uiso 0.2918(13) 0.413(4) 0.3860(6) 0.32(2) 0.0127
F9 F Uiso 0.252(2) 0.25000 0.3410(11) 0.340(10) 0.0127
F10 F Uiso 0.222(2) 0.25000 0.0030(9) 0.320(10) 0.0127
F11 F Uiso 0.312(2) 0.25000 0.6779(11) 0.360(10) 0.0127

loop_
_atom_type_symbol
_atom_type_description
_atom_type_scat_dispersion_real
_atom_type_scat_dispersion_imag
_atom_type_scat_source
F F 0.0171 0.0103 ' International Tables Vol C Tables 4.2.6.8 and 6.1.1.4'
N N 0.0061 0.0033 ' International Tables Vol C Tables 4.2.6.8 and 6.1.1.4'
Sn Sn -0.6537 1.4246 ' International Tables Vol C Tables 4.2.6.8 and 6.1.1.4'

loop_
_geom_angle_atom_site_label_1
_geom_angle_atom_site_label_2
_geom_angle_atom_site_label_3
_geom_angle
_geom_angle_site_symmetry_1
_geom_angle_site_symmetry_3
_geom_angle_publ_flag
F2 Sn1 F4 77.9(3) . . yes
F2 Sn1 F6 80.6(4) . . yes
F2 Sn1 F3 77.9(2) . 2_554 yes
F2 Sn1 F7 82.1(4) . 2_554 yes
F2 Sn1 F11 81.3(5) . 2_554 yes
F2 Sn1 F3 77.9(2) . 2_564 yes
F2 Sn1 F11 81.3(5) . 2_564 yes
F2 Sn1 F7 82.1(4) . 7_554 yes
F2 Sn1 F6 80.6(4) . 8_555 yes
F6 Sn1 F11 81.7(7) . 2_554 yes
F6 Sn1 F11 118.4(7) . 2_564 yes
F6 Sn1 F6 37.4(6) . 8_555 yes
F3 Sn1 F3 111.9(3) 2_554 2_564 yes
F7 Sn1 F7 87.3(4) 2_554 7_554 yes
F11 Sn1 F11 150.6(8) 2_554 2_564 yes
F6 Sn1 F11 118.4(7) 8_555 2_554 yes
F6 Sn1 F11 81.7(7) 8_555 2_564 yes
F1 Sn2 F3 81.1(3) . . yes
F1 Sn2 F8 74.8(4) . . yes
F1 Sn2 F5 78.5(2) . 2_554 yes
F1 Sn2 F6 79.4(4) . 2_555 yes
F1 Sn2 F10 78.6(5) . 2_555 yes
F1 Sn2 F5 78.5(2) . 2_564 yes
F1 Sn2 F10 78.6(5) . 2_565 yes
F1 Sn2 F6 79.4(4) . 7_555 yes
F1 Sn2 F8 74.8(4) . 8_555 yes
F8 Sn2 F10 115.8(6) . 2_555 yes
F8 Sn2 F10 80.1(6) . 2_565 yes
F8 Sn2 F8 36.9(6) . 8_555 yes
F5 Sn2 F5 115.5(2) 2_554 2_564 yes
F6 Sn2 F6 81.0(6) 2_555 7_555 yes
F10 Sn2 F10 147.1(7) 2_555 2_565 yes
F8 Sn2 F10 80.1(6) 8_555 2_555 yes
F8 Sn2 F10 115.8(6) 8_555 2_565 yes
F5 Sn3 N2 75.8(3) . . yes
F7 Sn3 N2 72.2(4) . . yes
F4 Sn3 N2 71.7(2) 2_555 . yes
F9 Sn3 N2 77.4(5) 2_555 . yes
F4 Sn3 N2 71.7(2) 2_565 . yes
F8 Sn3 N2 80.1(4) 2_565 . yes
F9 Sn3 N2 77.4(5) 2_565 . yes
F8 Sn3 N2 80.1(4) 7_545 . yes
F7 Sn3 N2 72.2(4) 8_555 . yes
F7 Sn3 F7 34.4(5) . 8_555 yes
F4 Sn3 F4 113.1(3) 2_555 2_565 yes
F9 Sn3 F9 143.7(8) 2_555 2_565 yes
F8 Sn3 F8 85.6(6) 2_565 7_545 yes
Sn1 F3 Sn2 113.0(2) 2_555 . yes
Sn1 F3 Sn2 113.0(2) 2_565 . yes
Sn1 F3 Sn1 111.9(4) 2_555 2_565 yes
Sn1 F4 Sn3 112.5(2) . 2_554 yes
Sn1 F4 Sn3 112.5(2) . 2_564 yes
Sn3 F4 Sn3 113.1(4) 2_554 2_564 yes
Sn2 F5 Sn3 121.02(17) 2_555 . yes
Sn2 F5 Sn3 121.02(17) 2_565 . yes
Sn2 F5 Sn2 115.5(3) 2_555 2_565 yes
Sn2 F6 F6 130.5(9) 2_554 8_555 yes
Sn1 F6 Sn2 140.3(7) . 2_554 yes
Sn1 F6 F6 71.3(8) . 8_555 yes
Sn1 F7 F7 133.6(8) 2_555 8_555 yes
Sn1 F7 Sn3 142.7(6) 2_555 . yes
Sn3 F7 F7 72.8(7) . 8_555 yes
Sn2 F8 Sn3 154.6(8) . 2_564 yes
Sn2 F8 F8 71.6(8) . 8_555 yes
Sn3 F8 F8 132.8(10) 2_564 8_555 yes
Sn3 F9 Sn3 143.7(11) 2_554 2_564 yes
Sn2 F10 Sn2 147.1(9) 2_554 2_564 yes
Sn1 F11 Sn1 150.6(11) 2_555 2_565 yes
Sn3 N2 N1 120.6(5) . . yes

loop_
_geom_bond_atom_site_label_1
_geom_bond_atom_site_label_2
_geom_bond_distance
_geom_bond_site_symmetry_2
_geom_bond_publ_flag
Sn1 F2 2.021(5) . yes
Sn1 F4 2.395(8) . yes
Sn1 F6 2.248(13) . yes
Sn1 F3 2.574(6) 2_554 yes
Sn1 F7 2.151(12) 2_554 yes
Sn1 F11 2.205(6) 2_554 yes
Sn1 F3 2.574(6) 2_564 yes
Sn1 F11 2.205(6) 2_564 yes
Sn1 F7 2.151(12) 7_554 yes
Sn1 F6 2.248(13) 8_555 yes
Sn2 F1 2.040(5) . yes
Sn2 F3 2.411(10) . yes
Sn2 F8 2.198(13) . yes
Sn2 F5 2.522(5) 2_554 yes
Sn2 F6 2.174(15) 2_555 yes
Sn2 F10 2.224(5) 2_555 yes
Sn2 F5 2.522(5) 2_564 yes
Sn2 F10 2.224(5) 2_565 yes
Sn2 F6 2.174(15) 7_555 yes
Sn2 F8 2.198(13) 8_555 yes
Sn3 F5 2.311(8) . yes
Sn3 N2 2.323(7) . yes
Sn3 F7 2.193(11) . yes
Sn3 F4 2.556(5) 2_555 yes
Sn3 F9 2.245(7) 2_555 yes
Sn3 F4 2.556(5) 2_565 yes
Sn3 F8 2.116(15) 2_565 yes
Sn3 F9 2.245(7) 2_565 yes
Sn3 F8 2.116(15) 7_545 yes
Sn3 F7 2.193(11) 8_555 yes
F6 F6 1.44(2) 8_555 yes
F7 F7 1.297(18) 8_555 yes
F8 F8 1.39(2) 8_555 yes
N1 N2 1.450(12) . yes

loop_
_geom_torsion_atom_site_label_1
_geom_torsion_atom_site_label_2
_geom_torsion_atom_site_label_3
_geom_torsion_atom_site_label_4
_geom_torsion
_geom_torsion_publ_flag
F5 Sn3 N2 N1 0.00 no
